data_4080692
loop_
_publ_author_name
'Leung, Wing-Por'
'Chan, Yuk-Chi'
'Mak, Thomas C. W.'

_publ_section_title
;
 Synthesis and Structural Characterization of Lithium, Potassium,
 Magnesium, and Heavier Group 14 Metal Complexes Derived from
 2-Quinolyl-Linked (Thiophosphorano)methane
;
_journal_issue 9
_journal_name_full Organometallics
_journal_page_first 2584
_journal_paper_doi 10.1021/om400062e
_journal_volume 32
_journal_year 2013
_chemical_formula_sum 'C32 H40 Ge2 N2 P2 S2'
_chemical_formula_weight 723.90
_chemical_name_systematic
; 
 ? 
;
_space_group_IT_number 14
_symmetry_cell_setting monoclinic
_symmetry_space_group_name_Hall '-P 2ybc'
_symmetry_space_group_name_H-M 'P 1 21/c 1'
_atom_sites_solution_hydrogens geom
_atom_sites_solution_primary direct
_atom_sites_solution_secondary difmap
_audit_creation_method SHELXL-97
_cell_angle_alpha 90.00
_cell_angle_beta 110.009(9)
_cell_angle_gamma 90.00
_cell_formula_units_Z 4
_cell_length_a 20.041(11)
_cell_length_b 11.980(6)
_cell_length_c 14.696(8)
_cell_measurement_reflns_used 110
_cell_measurement_temperature 293(2)
_cell_measurement_theta_max 14
_cell_measurement_theta_min -14
_cell_volume 3315(3)
_computing_cell_refinement 'BRUKER SMART CCD DIFFRACTOMETER'
_computing_data_collection 'BRUKER SMART CCD DIFFRACTOMETER'
_computing_data_reduction 'BRUKER SMART CCD DIFFRACTOMETER'
_computing_molecular_graphics 'SIEMENS SHELXTL'
_computing_publication_material 'SIEMENS SHELXTL'
_computing_structure_refinement 'SHELXL-97 (Sheldrick, 2008)'
_computing_structure_solution 'SHELXS-97 (Sheldrick, 2008)'
_diffrn_ambient_temperature 293(2)
_diffrn_measured_fraction_theta_full 0.997
_diffrn_measured_fraction_theta_max 0.997
_diffrn_measurement_device_type 'BRUKER SMART CCD DIFFRACTOMETER'
_diffrn_measurement_method 'PHI & OMEGA SCAN'
_diffrn_radiation_monochromator graphite
_diffrn_radiation_source 'fine-focus sealed tube'
_diffrn_radiation_type MoK\a
_diffrn_radiation_wavelength 0.71073
_diffrn_reflns_av_R_equivalents 0.0866
_diffrn_reflns_av_sigmaI/netI 0.1084
_diffrn_reflns_limit_h_max 24
_diffrn_reflns_limit_h_min -24
_diffrn_reflns_limit_k_max 14
_diffrn_reflns_limit_k_min -13
_diffrn_reflns_limit_l_max 17
_diffrn_reflns_limit_l_min -17
_diffrn_reflns_number 17646
_diffrn_reflns_theta_full 25.25
_diffrn_reflns_theta_max 25.25
_diffrn_reflns_theta_min 1.08
_exptl_absorpt_coefficient_mu 2.060
_exptl_absorpt_correction_T_max 0.7456
_exptl_absorpt_correction_T_min 0.4251
_exptl_absorpt_correction_type multi-scan
_exptl_crystal_colour red
_exptl_crystal_density_diffrn 1.450
_exptl_crystal_density_method 'not measured'
_exptl_crystal_description block
_exptl_crystal_F_000 1488
_exptl_crystal_size_max 0.50
_exptl_crystal_size_mid 0.40
_exptl_crystal_size_min 0.30
_refine_diff_density_max 0.811
_refine_diff_density_min -0.823
_refine_diff_density_rms 0.114
_refine_ls_extinction_method none
_refine_ls_goodness_of_fit_ref 1.062
_refine_ls_hydrogen_treatment riding
_refine_ls_matrix_type full
_refine_ls_number_parameters 361
_refine_ls_number_reflns 5984
_refine_ls_number_restraints 0
_refine_ls_restrained_S_all 1.062
_refine_ls_R_factor_all 0.0994
_refine_ls_R_factor_gt 0.0576
_refine_ls_shift/su_max 0.001
_refine_ls_shift/su_mean 0.000
_refine_ls_structure_factor_coef Fsqd
_refine_ls_weighting_details 'calc w=1/[\s^2^(Fo^2^)+(0.0774P)^2^+0.0000P] where P=(Fo^2^+2Fc^2^)/3'
_refine_ls_weighting_scheme calc
_refine_ls_wR_factor_gt 0.1403
_refine_ls_wR_factor_ref 0.1740
_reflns_number_gt 3794
_reflns_number_total 5984
_reflns_threshold_expression >2sigma(I)
_cod_data_source_file om400062e_si_002.cif
_cod_data_source_block CYC55
_cod_depositor_comments
;
The following automatic conversions were performed:

'_symmetry_cell_setting' value 'Monoclinic' changed to 'monoclinic'
according to /home/saulius/struct/CIF-dictionaries/cif_core.dic
dictionary named 'cif_core.dic' version 2.3.1 from 2005-06-27.

Automatic conversion script
Id: cif_fix_values 1891 2012-01-12 08:04:46Z andrius 
;
_cod_original_sg_symbol_H-M P2(1)/c
_cod_database_code 4080692

loop_
_symmetry_equiv_pos_as_xyz
'x, y, z'
'-x, y+1/2, -z+1/2'
'-x, -y, -z'
'x, -y-1/2, z-1/2'

loop_
_atom_site_label
_atom_site_type_symbol
_atom_site_fract_x
_atom_site_fract_y
_atom_site_fract_z
_atom_site_U_iso_or_equiv
_atom_site_adp_type
_atom_site_occupancy
_atom_site_symmetry_multiplicity
_atom_site_calc_flag
_atom_site_refinement_flags
Ge1 Ge 0.73547(3) -0.00011(6) 0.37661(5) 0.0366(2) Uani 1 1 d .
Ge2 Ge 0.70011(3) 0.04729(6) 0.17101(5) 0.0367(2) Uani 1 1 d .
P1 P 0.56391(9) 0.06546(15) 0.23945(13) 0.0422(4) Uani 1 1 d .
P2 P 0.83414(9) -0.15477(14) 0.28845(13) 0.0407(4) Uani 1 1 d .
N1 N 0.7526(2) 0.1677(4) 0.3954(3) 0.0337(12) Uani 1 1 d .
N2 N 0.7833(2) 0.1552(4) 0.2198(3) 0.0343(12) Uani 1 1 d .
C1 C 0.7975(3) 0.2450(5) 0.4526(4) 0.0378(15) Uani 1 1 d .
C2 C 0.8667(3) 0.2158(6) 0.5103(4) 0.0423(16) Uani 1 1 d .
H2A H 0.8828 0.1431 0.5096 0.051 Uiso 1 1 calc R
C3 C 0.9108(4) 0.2956(7) 0.5682(5) 0.0534(19) Uani 1 1 d .
H3A H 0.9568 0.2761 0.6060 0.064 Uiso 1 1 calc R
C4 C 0.8879(4) 0.4043(7) 0.5713(5) 0.059(2) Uani 1 1 d .
H4A H 0.9183 0.4568 0.6113 0.070 Uiso 1 1 calc R
C5 C 0.8214(4) 0.4333(6) 0.5160(5) 0.055(2) Uani 1 1 d .
H5A H 0.8065 0.5063 0.5190 0.066 Uiso 1 1 calc R
C6 C 0.7728(3) 0.3560(6) 0.4530(5) 0.0457(17) Uani 1 1 d .
C7 C 0.7031(4) 0.3806(6) 0.3947(5) 0.0537(19) Uani 1 1 d .
H7A H 0.6857 0.4523 0.3959 0.064 Uiso 1 1 calc R
C8 C 0.6608(3) 0.3038(6) 0.3373(5) 0.0474(17) Uani 1 1 d .
H8A H 0.6143 0.3215 0.2996 0.057 Uiso 1 1 calc R
C9 C 0.6879(3) 0.1949(5) 0.3347(5) 0.0374(15) Uani 1 1 d .
C10 C 0.6558(3) 0.0978(5) 0.2750(4) 0.0352(14) Uani 1 1 d .
C11 C 0.5371(4) 0.0914(7) 0.3474(6) 0.065(2) Uani 1 1 d .
H11A H 0.5477 0.1700 0.3652 0.078 Uiso 1 1 calc R
C12 C 0.5803(5) 0.0217(11) 0.4356(7) 0.117(4) Uani 1 1 d .
H12A H 0.5651 0.0386 0.4893 0.175 Uiso 1 1 calc R
H12B H 0.6298 0.0390 0.4524 0.175 Uiso 1 1 calc R
H12C H 0.5729 -0.0562 0.4202 0.175 Uiso 1 1 calc R
C13 C 0.4591(5) 0.0756(11) 0.3271(8) 0.116(4) Uani 1 1 d .
H13A H 0.4484 0.0908 0.3848 0.174 Uiso 1 1 calc R
H13B H 0.4462 0.0001 0.3069 0.174 Uiso 1 1 calc R
H13C H 0.4329 0.1259 0.2767 0.174 Uiso 1 1 calc R
C14 C 0.5124(3) 0.1696(6) 0.1521(5) 0.0537(19) Uani 1 1 d .
H14A H 0.5069 0.2343 0.1898 0.064 Uiso 1 1 calc R
C15 C 0.5483(4) 0.2113(8) 0.0839(6) 0.079(3) Uani 1 1 d .
H15A H 0.5187 0.2658 0.0410 0.119 Uiso 1 1 calc R
H15B H 0.5562 0.1499 0.0468 0.119 Uiso 1 1 calc R
H15C H 0.5930 0.2447 0.1204 0.119 Uiso 1 1 calc R
C16 C 0.4364(4) 0.1280(9) 0.0942(7) 0.093(3) Uani 1 1 d .
H16A H 0.4112 0.1852 0.0501 0.140 Uiso 1 1 calc R
H16B H 0.4118 0.1109 0.1382 0.140 Uiso 1 1 calc R
H16C H 0.4393 0.0621 0.0585 0.140 Uiso 1 1 calc R
C17 C 0.8029(3) 0.2634(5) 0.2092(4) 0.0353(15) Uani 1 1 d .
C18 C 0.7525(4) 0.3400(6) 0.1535(5) 0.0471(17) Uani 1 1 d .
H18A H 0.7052 0.3191 0.1245 0.057 Uiso 1 1 calc R
C19 C 0.7741(4) 0.4466(6) 0.1425(5) 0.057(2) Uani 1 1 d .
H19A H 0.7412 0.4982 0.1057 0.068 Uiso 1 1 calc R
C20 C 0.8457(4) 0.4781(6) 0.1866(6) 0.058(2) Uani 1 1 d .
H20A H 0.8597 0.5501 0.1777 0.070 Uiso 1 1 calc R
C21 C 0.8939(4) 0.4058(6) 0.2411(6) 0.056(2) Uani 1 1 d .
H21A H 0.9408 0.4284 0.2709 0.067 Uiso 1 1 calc R
C22 C 0.8738(3) 0.2961(5) 0.2534(5) 0.0417(16) Uani 1 1 d .
C23 C 0.9229(3) 0.2142(6) 0.3033(5) 0.0445(17) Uani 1 1 d .
H23A H 0.9705 0.2335 0.3314 0.053 Uiso 1 1 calc R
C24 C 0.9027(3) 0.1079(6) 0.3115(5) 0.0433(16) Uani 1 1 d .
H24A H 0.9362 0.0541 0.3427 0.052 Uiso 1 1 calc R
C25 C 0.8295(3) 0.0800(5) 0.2716(4) 0.0335(14) Uani 1 1 d .
C26 C 0.7921(3) -0.0218(5) 0.2815(4) 0.0332(14) Uani 1 1 d .
C27 C 0.7682(4) -0.2558(7) 0.2237(7) 0.079(3) Uani 1 1 d .
H27A H 0.7942 -0.3266 0.2322 0.095 Uiso 1 1 calc R
C28 C 0.7109(4) -0.2761(8) 0.2678(9) 0.136(6) Uani 1 1 d .
H28A H 0.6776 -0.3299 0.2295 0.204 Uiso 1 1 calc R
H28B H 0.6867 -0.2073 0.2692 0.204 Uiso 1 1 calc R
H28C H 0.7323 -0.3039 0.3326 0.204 Uiso 1 1 calc R
C29 C 0.7424(6) -0.2358(8) 0.1170(8) 0.128(5) Uani 1 1 d .
H29A H 0.7078 -0.2913 0.0851 0.192 Uiso 1 1 calc R
H29B H 0.7817 -0.2400 0.0937 0.192 Uiso 1 1 calc R
H29C H 0.7212 -0.1630 0.1035 0.192 Uiso 1 1 calc R
C30 C 0.8638(4) -0.2010(6) 0.4168(5) 0.056(2) Uani 1 1 d .
H30A H 0.8220 -0.2010 0.4371 0.067 Uiso 1 1 calc R
C31 C 0.8921(4) -0.3211(7) 0.4264(7) 0.083(3) Uani 1 1 d .
H31A H 0.9073 -0.3435 0.4931 0.124 Uiso 1 1 calc R
H31B H 0.9316 -0.3248 0.4036 0.124 Uiso 1 1 calc R
H31C H 0.8551 -0.3702 0.3885 0.124 Uiso 1 1 calc R
C32 C 0.9175(4) -0.1211(7) 0.4829(6) 0.079(3) Uani 1 1 d .
H32A H 0.9315 -0.1477 0.5484 0.118 Uiso 1 1 calc R
H32B H 0.8965 -0.0484 0.4789 0.118 Uiso 1 1 calc R
H32C H 0.9584 -0.1167 0.4632 0.118 Uiso 1 1 calc R
S1 S 0.54850(11) -0.08691(18) 0.18998(18) 0.0713(6) Uani 1 1 d .
S2 S 0.91342(11) -0.16003(18) 0.23853(17) 0.0678(6) Uani 1 1 d .

loop_
_atom_site_aniso_label
_atom_site_aniso_U_11
_atom_site_aniso_U_22
_atom_site_aniso_U_33
_atom_site_aniso_U_23
_atom_site_aniso_U_13
_atom_site_aniso_U_12
Ge1 0.0338(4) 0.0360(4) 0.0394(4) 0.0027(3) 0.0118(3) 0.0016(3)
Ge2 0.0320(4) 0.0387(4) 0.0362(4) -0.0032(3) 0.0077(3) 0.0022(3)
P1 0.0273(9) 0.0508(11) 0.0451(11) -0.0025(8) 0.0082(8) -0.0009(8)
P2 0.0360(10) 0.0329(9) 0.0516(11) 0.0037(8) 0.0130(9) 0.0070(7)
N1 0.028(3) 0.045(3) 0.025(3) -0.004(2) 0.004(2) 0.002(2)
N2 0.032(3) 0.036(3) 0.034(3) 0.008(2) 0.010(2) 0.004(2)
C1 0.040(4) 0.040(4) 0.036(4) -0.004(3) 0.017(3) -0.007(3)
C2 0.035(4) 0.052(4) 0.035(4) -0.003(3) 0.005(3) 0.002(3)
C3 0.044(4) 0.072(6) 0.043(4) -0.002(4) 0.012(4) -0.015(4)
C4 0.054(5) 0.065(6) 0.050(5) -0.009(4) 0.010(4) -0.021(4)
C5 0.070(5) 0.043(4) 0.060(5) -0.013(3) 0.034(5) -0.016(4)
C6 0.043(4) 0.043(4) 0.052(4) -0.003(3) 0.017(4) -0.004(3)
C7 0.058(5) 0.036(4) 0.060(5) -0.004(3) 0.012(4) 0.007(4)
C8 0.039(4) 0.048(4) 0.053(5) 0.000(3) 0.013(4) 0.013(3)
C9 0.031(4) 0.038(4) 0.045(4) 0.004(3) 0.016(3) 0.003(3)
C10 0.027(3) 0.035(4) 0.039(4) 0.001(3) 0.006(3) 0.006(3)
C11 0.043(4) 0.074(6) 0.086(6) 0.005(5) 0.033(5) 0.001(4)
C12 0.067(7) 0.226(14) 0.065(7) 0.041(7) 0.032(6) 0.042(8)
C13 0.068(7) 0.190(13) 0.103(9) 0.028(8) 0.046(6) 0.019(7)
C14 0.030(4) 0.073(5) 0.052(5) -0.005(4) 0.007(4) 0.004(3)
C15 0.060(5) 0.096(7) 0.068(6) 0.022(5) 0.004(5) 0.014(5)
C16 0.051(5) 0.124(9) 0.081(7) 0.013(6) -0.009(5) -0.006(5)
C17 0.041(4) 0.031(3) 0.039(4) 0.006(3) 0.021(3) 0.004(3)
C18 0.048(4) 0.042(4) 0.051(4) 0.006(3) 0.016(4) 0.010(3)
C19 0.079(6) 0.041(4) 0.059(5) 0.012(3) 0.036(5) 0.019(4)
C20 0.080(6) 0.030(4) 0.075(6) 0.000(3) 0.040(5) -0.009(4)
C21 0.060(5) 0.034(4) 0.078(6) -0.001(4) 0.028(4) -0.009(4)
C22 0.046(4) 0.040(4) 0.039(4) 0.003(3) 0.016(3) -0.003(3)
C23 0.034(4) 0.051(4) 0.046(4) 0.000(3) 0.010(3) -0.011(3)
C24 0.031(4) 0.045(4) 0.045(4) 0.010(3) 0.002(3) 0.007(3)
C25 0.027(3) 0.032(3) 0.041(4) -0.001(3) 0.010(3) -0.002(3)
C26 0.028(3) 0.030(4) 0.038(4) -0.001(3) 0.007(3) 0.004(3)
C27 0.062(6) 0.038(5) 0.125(9) -0.024(5) 0.015(6) 0.001(4)
C28 0.061(6) 0.078(7) 0.270(17) -0.078(9) 0.059(9) -0.038(5)
C29 0.142(10) 0.078(7) 0.096(8) -0.028(6) -0.049(8) 0.025(7)
C30 0.055(5) 0.049(4) 0.071(5) 0.031(4) 0.031(4) 0.019(4)
C31 0.078(6) 0.067(6) 0.108(8) 0.052(5) 0.039(6) 0.027(5)
C32 0.078(6) 0.076(6) 0.065(6) 0.006(5) 0.002(5) 0.015(5)
S1 0.0594(13) 0.0542(13) 0.0941(17) -0.0188(11) 0.0184(12) -0.0125(10)
S2 0.0688(14) 0.0633(13) 0.0884(16) 0.0218(11) 0.0491(13) 0.0292(11)

loop_
_atom_type_symbol
_atom_type_description
_atom_type_scat_dispersion_real
_atom_type_scat_dispersion_imag
_atom_type_scat_source
C C 0.0033 0.0016 'International Tables Vol C Tables 4.2.6.8 and 6.1.1.4'
H H 0.0000 0.0000 'International Tables Vol C Tables 4.2.6.8 and 6.1.1.4'
N N 0.0061 0.0033 'International Tables Vol C Tables 4.2.6.8 and 6.1.1.4'
P P 0.1023 0.0942 'International Tables Vol C Tables 4.2.6.8 and 6.1.1.4'
S S 0.1246 0.1234 'International Tables Vol C Tables 4.2.6.8 and 6.1.1.4'
Ge Ge 0.1547 1.8001 'International Tables Vol C Tables 4.2.6.8 and 6.1.1.4'

loop_
_geom_angle_atom_site_label_1
_geom_angle_atom_site_label_2
_geom_angle_atom_site_label_3
_geom_angle
N1 Ge1 C26 96.2(2)
N1 Ge1 C10 66.6(2)
C26 Ge1 C10 92.8(2)
N1 Ge1 Ge2 85.30(13)
C26 Ge1 Ge2 47.76(16)
C10 Ge1 Ge2 46.10(17)
N2 Ge2 C10 93.4(2)
N2 Ge2 C26 66.0(2)
C10 Ge2 C26 91.6(2)
N2 Ge2 Ge1 83.07(13)
C10 Ge2 Ge1 46.80(16)
C26 Ge2 Ge1 45.92(16)
C10 P1 C14 109.7(3)
C10 P1 C11 106.5(3)
C14 P1 C11 103.0(3)
C10 P1 S1 109.3(2)
C14 P1 S1 113.4(3)
C11 P1 S1 114.7(3)
C26 P2 C27 108.8(3)
C26 P2 C30 107.7(3)
C27 P2 C30 105.0(4)
C26 P2 S2 115.6(2)
C27 P2 S2 108.7(3)
C30 P2 S2 110.5(2)
C9 N1 C1 122.0(5)
C9 N1 Ge1 94.0(4)
C1 N1 Ge1 142.9(4)
C25 N2 C17 122.1(5)
C25 N2 Ge2 95.6(4)
C17 N2 Ge2 142.0(4)
N1 C1 C2 120.7(6)
N1 C1 C6 118.9(6)
C2 C1 C6 120.4(6)
C3 C2 C1 119.5(7)
C2 C3 C4 121.5(7)
C5 C4 C3 119.5(7)
C4 C5 C6 122.5(7)
C7 C6 C1 118.1(6)
C7 C6 C5 125.2(7)
C1 C6 C5 116.7(6)
C8 C7 C6 121.8(7)
C7 C8 C9 118.9(6)
N1 C9 C8 119.9(6)
N1 C9 C10 109.4(5)
C8 C9 C10 130.7(6)
C9 C10 P1 123.2(4)
C9 C10 Ge2 117.1(4)
P1 C10 Ge2 112.1(3)
C9 C10 Ge1 87.0(4)
P1 C10 Ge1 122.7(3)
Ge2 C10 Ge1 87.1(2)
C13 C11 C12 110.3(8)
C13 C11 P1 113.2(7)
C12 C11 P1 112.6(6)
C15 C14 C16 110.2(6)
C15 C14 P1 114.1(5)
C16 C14 P1 112.1(6)
N2 C17 C22 119.6(5)
N2 C17 C18 120.3(6)
C22 C17 C18 120.1(6)
C19 C18 C17 118.9(7)
C18 C19 C20 120.5(7)
C21 C20 C19 121.0(7)
C20 C21 C22 120.1(7)
C17 C22 C21 119.5(6)
C17 C22 C23 117.7(6)
C21 C22 C23 122.7(6)
C24 C23 C22 121.7(6)
C23 C24 C25 118.9(6)
N2 C25 C24 119.7(5)
N2 C25 C26 109.9(5)
C24 C25 C26 130.3(5)
C25 C26 P2 120.0(4)
C25 C26 Ge1 112.0(4)
P2 C26 Ge1 115.1(3)
C25 C26 Ge2 86.6(4)
P2 C26 Ge2 130.4(3)
Ge1 C26 Ge2 86.3(2)
C29 C27 C28 115.7(9)
C29 C27 P2 112.0(7)
C28 C27 P2 113.9(7)
C32 C30 C31 112.0(7)
C32 C30 P2 111.9(5)
C31 C30 P2 110.6(6)

loop_
_geom_bond_atom_site_label_1
_geom_bond_atom_site_label_2
_geom_bond_distance
Ge1 N1 2.042(5)
Ge1 C26 2.097(6)
Ge1 C10 2.127(6)
Ge1 Ge2 2.9136(18)
Ge2 N2 2.036(5)
Ge2 C10 2.102(6)
Ge2 C26 2.162(6)
P1 C10 1.776(6)
P1 C14 1.834(7)
P1 C11 1.866(8)
P1 S1 1.950(3)
P2 C26 1.788(6)
P2 C27 1.805(8)
P2 C30 1.858(7)
P2 S2 1.966(3)
N1 C9 1.339(7)
N1 C1 1.363(7)
N2 C25 1.329(7)
N2 C17 1.379(7)
C1 C2 1.400(8)
C1 C6 1.419(9)
C2 C3 1.380(9)
C3 C4 1.386(10)
C4 C5 1.348(10)
C5 C6 1.430(9)
C6 C7 1.398(9)
C7 C8 1.338(9)
C8 C9 1.419(8)
C9 C10 1.466(8)
C11 C13 1.499(11)
C11 C12 1.536(11)
C14 C15 1.505(10)
C14 C16 1.550(10)
C17 C22 1.402(8)
C17 C18 1.402(8)
C18 C19 1.376(9)
C19 C20 1.409(10)
C20 C21 1.340(10)
C21 C22 1.404(9)
C22 C23 1.405(9)
C23 C24 1.354(9)
C24 C25 1.421(8)
C25 C26 1.465(8)
C27 C29 1.493(13)
C27 C28 1.520(13)
C30 C32 1.517(10)
C30 C31 1.536(10)
